data_4350287
loop_
_publ_author_name
'Zhang, Yuan-Zhu'
'Wang, Zhe-Ming'
'Gao, Song'

_publ_section_title
;
 Heterometallic Cr-Mn complexes containing cyanide and oxalate bridges.
;
_journal_issue 14
_journal_name_full 'Inorganic chemistry'
_journal_page_first 5447
_journal_page_last 5454
_journal_paper_doi 10.1021/ic0603003
_journal_volume 45
_journal_year 2006
_chemical_formula_sum 'C16 H18 Cr Mn N6 O6'
_chemical_formula_weight 497.30
_chemical_name_common CrMn-bpy-C2O4-2D
_space_group_IT_number 2
_space_group_name_Hall '-P 1'
_space_group_name_H-M_alt 'P -1'
_symmetry_cell_setting triclinic
_symmetry_space_group_name_H-M 'P -1'
_atom_sites_solution_hydrogens geom
_atom_sites_solution_primary direct
_atom_sites_solution_secondary difmap
_audit_creation_method SHELXL-97
_cell_angle_alpha 66.3780(14)
_cell_angle_beta 80.6314(12)
_cell_angle_gamma 80.0802(14)
_cell_formula_units_Z 2
_cell_length_a 7.9061(2)
_cell_length_b 11.9199(3)
_cell_length_c 12.5702(4)
_cell_measurement_reflns_used 16727
_cell_measurement_temperature 293(2)
_cell_measurement_theta_max 27.485
_cell_measurement_theta_min 3.395
_cell_volume 1063.34(5)
_computing_cell_refinement 'HKL Scalepack (Otwinowski & Minor, 1997)'
_computing_data_collection 'KappaCCD (Nonius B. V., 1998)'
_computing_data_reduction 'HKL Denzo (Otwinowski & Minor, 1997) & maXus (Mackay et al., 1998)'
_computing_molecular_graphics 'Bruker SHELXTL V5.1 (Sheldrick, 1998)'
_computing_publication_material 'SHELXL-97 (Sheldrick, 1997)'
_computing_structure_refinement 'SHELXL-97 (Sheldrick, 1997)'
_computing_structure_solution 'SHELXS-97 (Sheldrick, 1990)'
_diffrn_ambient_temperature 293(2)
_diffrn_detector_area_resol_mean 0.76
_diffrn_measured_fraction_theta_full 0.996
_diffrn_measured_fraction_theta_max 0.996
_diffrn_measurement_device_type 'NONIUS KappaCCD'
_diffrn_measurement_method CCD
_diffrn_radiation_monochromator graphite
_diffrn_radiation_source 'fine-focus sealed tube'
_diffrn_radiation_type MoK\a
_diffrn_radiation_wavelength 0.71073
_diffrn_reflns_av_R_equivalents 0.0655
_diffrn_reflns_av_sigmaI/netI 0.0577
_diffrn_reflns_limit_h_max 10
_diffrn_reflns_limit_h_min -10
_diffrn_reflns_limit_k_max 15
_diffrn_reflns_limit_k_min -15
_diffrn_reflns_limit_l_max 16
_diffrn_reflns_limit_l_min -16
_diffrn_reflns_number 18737
_diffrn_reflns_theta_full 27.51
_diffrn_reflns_theta_max 27.51
_diffrn_reflns_theta_min 3.41
_exptl_absorpt_coefficient_mu 1.149
_exptl_absorpt_correction_T_max 0.837
_exptl_absorpt_correction_T_min 0.692
_exptl_absorpt_correction_type empirical
_exptl_absorpt_process_details '(Blessing, 1995, 1997)'
_exptl_crystal_colour yellow
_exptl_crystal_density_diffrn 1.553
_exptl_crystal_density_method 'not measured'
_exptl_crystal_description block
_exptl_crystal_F_000 506
_exptl_crystal_size_max 0.45
_exptl_crystal_size_mid 0.35
_exptl_crystal_size_min 0.16
_refine_diff_density_max 0.802
_refine_diff_density_min -0.514
_refine_diff_density_rms 0.077
_refine_ls_extinction_method none
_refine_ls_goodness_of_fit_ref 1.026
_refine_ls_hydrogen_treatment mixed
_refine_ls_matrix_type full
_refine_ls_number_parameters 297
_refine_ls_number_reflns 4877
_refine_ls_number_restraints 9
_refine_ls_restrained_S_all 1.027
_refine_ls_R_factor_all 0.0724
_refine_ls_R_factor_gt 0.0432
_refine_ls_shift/su_max 2.795
_refine_ls_shift/su_mean 0.018
_refine_ls_structure_factor_coef Fsqd
_refine_ls_weighting_details 'calc w=1/[\s^2^(Fo^2^)+(0.0743P)^2^+0.0000P] where P=(Fo^2^+2Fc^2^)/3'
_refine_ls_weighting_scheme calc
_refine_ls_wR_factor_gt 0.1158
_refine_ls_wR_factor_ref 0.1254
_reflns_number_gt 3368
_reflns_number_total 4877
_reflns_threshold_expression >2sigma(I)
_cod_data_source_file ic0603003si20060222_043544.cif
_cod_data_source_block 2-2D
_cod_depositor_comments
;
The following automatic conversions were performed:

data item '_symmetry_cell_setting' value 'Triclinic' was changed to
'triclinic' in accordance with the
/home/saulius/struct/COD-crude-data/automatic-downloads/DataCite-retrospective/ACS/depositions/lib/dictionaries/cif_core.dic
dictionary named 'cif_core.dic' version 2.4.2 last updated on
2011-04-26.

Automatic conversion script
Id: cif_fix_values 6909 2019-04-08 15:41:33Z antanas 
;
_cod_original_sg_symbol_H-M P-1
_cod_database_code 4350287

loop_
_symmetry_equiv_pos_as_xyz
'x, y, z'
'-x, -y, -z'

loop_
_atom_site_label
_atom_site_type_symbol
_atom_site_fract_x
_atom_site_fract_y
_atom_site_fract_z
_atom_site_U_iso_or_equiv
_atom_site_adp_type
_atom_site_occupancy
_atom_site_symmetry_multiplicity
_atom_site_calc_flag
_atom_site_refinement_flags
Mn1 Mn 0.18746(5) 0.77925(3) 0.98320(3) 0.03027(15) Uani 1 1 d .
Cr1 Cr 0.77247(5) 0.69706(4) 0.72100(3) 0.02760(14) Uani 1 1 d .
O1 O -0.0258(3) 0.84687(17) 1.08697(18) 0.0464(6) Uani 1 1 d .
O2 O -0.1602(3) 1.01864(17) 1.10698(17) 0.0422(5) Uani 1 1 d .
O3 O 0.3587(4) 0.7972(3) 1.0975(3) 0.0759(9) Uani 1 1 d D
O4 O 1.6482(10) 0.8221(11) 0.2778(5) 0.272(5) Uani 1 1 d D
O5 O 0.6114(5) 0.6108(4) 1.2061(3) 0.1129(13) Uani 1 1 d .
H5 H 0.5790 0.5521 1.2634 0.169 Uiso 1 1 calc R
O6 O 0.367(2) 1.0058(10) 1.1287(8) 0.367(7) Uani 1 1 d D
N1 N 0.4272(3) 0.7540(2) 0.8733(2) 0.0407(6) Uani 1 1 d .
N2 N 0.8151(3) 0.4142(2) 0.8975(2) 0.0438(6) Uani 1 1 d .
N3 N 1.0188(3) 0.7603(2) 0.8664(2) 0.0399(6) Uani 1 1 d .
N4 N 0.5174(4) 0.6072(3) 0.6078(3) 0.0589(8) Uani 1 1 d .
N5 N 0.9649(3) 0.6779(2) 0.5943(2) 0.0365(5) Uani 1 1 d .
N6 N 0.7580(3) 0.8734(2) 0.5957(2) 0.0364(5) Uani 1 1 d .
C1 C 0.5541(4) 0.7343(2) 0.8232(2) 0.0331(6) Uani 1 1 d .
C2 C 0.8035(3) 0.5157(3) 0.8354(2) 0.0343(6) Uani 1 1 d .
C3 C 0.9327(4) 0.7399(3) 0.8131(2) 0.0338(6) Uani 1 1 d .
C4 C 0.6078(4) 0.6432(3) 0.6450(3) 0.0353(6) Uani 1 1 d .
C5 C 1.0721(4) 0.5753(3) 0.6021(3) 0.0475(8) Uani 1 1 d .
H5A H 1.0742 0.5092 0.6738 0.057 Uiso 1 1 calc R
C6 C 1.1791(4) 0.5642(4) 0.5081(4) 0.0630(11) Uani 1 1 d .
H6A H 1.2544 0.4927 0.5169 0.076 Uiso 1 1 calc R
C7 C 1.1733(5) 0.6576(5) 0.4039(4) 0.0737(13) Uani 1 1 d .
H7A H 1.2419 0.6507 0.3387 0.088 Uiso 1 1 calc R
C8 C 1.0638(5) 0.7648(4) 0.3940(3) 0.0691(11) Uani 1 1 d .
H8A H 1.0589 0.8303 0.3220 0.083 Uiso 1 1 calc R
C9 C 0.9636(4) 0.7743(3) 0.4896(3) 0.0439(7) Uani 1 1 d .
C10 C 0.8521(4) 0.8862(3) 0.4910(2) 0.0422(7) Uani 1 1 d .
C11 C 0.8450(5) 0.9994(3) 0.3983(3) 0.0572(9) Uani 1 1 d .
H11A H 0.9083 1.0072 0.3271 0.069 Uiso 1 1 calc R
C12 C 0.7454(5) 1.0995(4) 0.4112(3) 0.0641(11) Uani 1 1 d .
H12A H 0.7391 1.1753 0.3486 0.077 Uiso 1 1 calc R
C13 C 0.6540(5) 1.0875(3) 0.5178(3) 0.0550(9) Uani 1 1 d .
H13A H 0.5886 1.1554 0.5290 0.066 Uiso 1 1 calc R
C14 C 0.6618(4) 0.9728(3) 0.6075(3) 0.0442(7) Uani 1 1 d .
H14A H 0.5980 0.9641 0.6788 0.053 Uiso 1 1 calc R
C15 C -0.0541(4) 0.9605(3) 1.0563(2) 0.0336(6) Uani 1 1 d .
C16 C 0.7042(6) 0.5677(6) 1.1189(4) 0.118(2) Uani 1 1 d .
H16A H 0.7685 0.6310 1.0620 0.177 Uiso 1 1 calc R
H16B H 0.6240 0.5477 1.0813 0.177 Uiso 1 1 calc R
H16C H 0.7820 0.4955 1.1552 0.177 Uiso 1 1 calc R
H6W2 H 0.2687(19) 0.977(2) 1.1721(19) 0.000(5) Uiso 1 1 d D
H4W1 H 1.567(3) 0.8848(17) 0.236(2) 0.000(5) Uiso 1 1 d D
H4W2 H 1.593(7) 0.748(3) 0.315(7) 0.26(5) Uiso 1 1 d D
H6W1 H 0.469(2) 0.953(3) 1.172(3) 0.039(9) Uiso 1 1 d D
H3W1 H 0.455(4) 0.744(3) 1.127(3) 0.082(13) Uiso 1 1 d D
H3W2 H 0.366(5) 0.874(2) 1.102(4) 0.096(15) Uiso 1 1 d D

loop_
_atom_site_aniso_label
_atom_site_aniso_U_11
_atom_site_aniso_U_22
_atom_site_aniso_U_33
_atom_site_aniso_U_23
_atom_site_aniso_U_13
_atom_site_aniso_U_12
Mn1 0.0312(2) 0.0252(2) 0.0305(2) -0.00934(18) -0.00008(17) 0.00058(17)
Cr1 0.0269(2) 0.0264(2) 0.0243(2) -0.00590(18) -0.00069(17) -0.00091(17)
O1 0.0546(13) 0.0243(11) 0.0454(12) -0.0072(9) 0.0167(10) -0.0020(9)
O2 0.0483(12) 0.0279(10) 0.0408(11) -0.0119(9) 0.0153(10) -0.0020(9)
O3 0.0769(19) 0.075(2) 0.102(2) -0.0559(19) -0.0470(17) 0.0163(16)
O4 0.275(8) 0.480(13) 0.114(5) -0.097(7) 0.051(5) -0.291(10)
O5 0.095(3) 0.110(3) 0.100(3) -0.005(2) -0.017(2) -0.006(2)
O6 0.71(2) 0.265(12) 0.231(10) -0.153(9) -0.008(11) -0.211(12)
N1 0.0346(13) 0.0422(14) 0.0403(14) -0.0155(12) 0.0035(11) 0.0006(11)
N2 0.0473(15) 0.0328(14) 0.0426(14) -0.0081(12) -0.0027(12) 0.0001(11)
N3 0.0384(14) 0.0405(14) 0.0382(14) -0.0116(12) -0.0033(11) -0.0078(11)
N4 0.0526(18) 0.060(2) 0.071(2) -0.0317(17) -0.0137(15) -0.0029(15)
N5 0.0272(12) 0.0477(15) 0.0351(13) -0.0171(11) -0.0001(10) -0.0060(10)
N6 0.0362(13) 0.0351(13) 0.0307(12) -0.0029(10) -0.0065(10) -0.0071(10)
C1 0.0343(15) 0.0297(14) 0.0319(14) -0.0089(12) -0.0039(12) -0.0016(11)
C2 0.0314(15) 0.0330(16) 0.0349(15) -0.0107(13) -0.0029(12) -0.0005(12)
C3 0.0346(15) 0.0306(15) 0.0304(14) -0.0078(12) 0.0010(12) -0.0023(12)
C4 0.0322(15) 0.0334(15) 0.0374(16) -0.0130(13) -0.0014(12) -0.0004(12)
C5 0.0336(16) 0.063(2) 0.0506(19) -0.0299(17) -0.0023(14) 0.0007(15)
C6 0.0429(19) 0.095(3) 0.069(3) -0.058(3) 0.0040(18) 0.0003(19)
C7 0.066(3) 0.109(4) 0.063(3) -0.057(3) 0.027(2) -0.026(2)
C8 0.073(3) 0.099(3) 0.0354(19) -0.024(2) 0.0147(18) -0.035(2)
C9 0.0389(16) 0.061(2) 0.0332(16) -0.0179(15) 0.0035(13) -0.0183(15)
C10 0.0413(16) 0.0502(19) 0.0286(15) -0.0019(13) -0.0068(13) -0.0187(14)
C11 0.071(2) 0.059(2) 0.0294(16) 0.0037(15) -0.0055(16) -0.0278(19)
C12 0.069(2) 0.050(2) 0.050(2) 0.0170(17) -0.0242(19) -0.0215(19)
C13 0.054(2) 0.0344(17) 0.064(2) 0.0004(16) -0.0229(18) -0.0065(15)
C14 0.0466(17) 0.0310(16) 0.0444(17) -0.0033(13) -0.0074(14) -0.0026(13)
C15 0.0356(15) 0.0300(15) 0.0315(14) -0.0102(12) 0.0001(12) -0.0013(12)
C16 0.058(3) 0.200(7) 0.057(3) -0.020(4) 0.002(2) 0.003(4)

loop_
_atom_type_symbol
_atom_type_description
_atom_type_scat_dispersion_real
_atom_type_scat_dispersion_imag
_atom_type_scat_source
C C 0.0033 0.0016 'International Tables Vol C Tables 4.2.6.8 and 6.1.1.4'
H H 0.0000 0.0000 'International Tables Vol C Tables 4.2.6.8 and 6.1.1.4'
N N 0.0061 0.0033 'International Tables Vol C Tables 4.2.6.8 and 6.1.1.4'
O O 0.0106 0.0060 'International Tables Vol C Tables 4.2.6.8 and 6.1.1.4'
Cr Cr 0.3209 0.6236 'International Tables Vol C Tables 4.2.6.8 and 6.1.1.4'
Mn Mn 0.3368 0.7283 'International Tables Vol C Tables 4.2.6.8 and 6.1.1.4'

loop_
_geom_angle_atom_site_label_1
_geom_angle_atom_site_label_2
_geom_angle_atom_site_label_3
_geom_angle
_geom_angle_site_symmetry_1
_geom_angle_site_symmetry_3
N2 Mn1 O2 168.50(8) 2_667 2_577
N2 Mn1 O1 94.02(8) 2_667 .
O2 Mn1 O1 75.00(7) 2_577 .
N2 Mn1 N1 97.18(9) 2_667 .
O2 Mn1 N1 93.16(8) 2_577 .
O1 Mn1 N1 165.64(9) . .
N2 Mn1 O3 87.38(11) 2_667 .
O2 Mn1 O3 88.37(10) 2_577 .
O1 Mn1 O3 85.79(10) . .
N1 Mn1 O3 85.76(11) . .
N2 Mn1 N3 92.60(10) 2_667 1_455
O2 Mn1 N3 91.81(9) 2_577 1_455
O1 Mn1 N3 95.13(9) . 1_455
N1 Mn1 N3 93.32(9) . 1_455
O3 Mn1 N3 179.07(10) . 1_455
C4 Cr1 N6 92.77(10) . .
C4 Cr1 C2 86.35(11) . .
N6 Cr1 C2 174.61(10) . .
C4 Cr1 N5 87.71(10) . .
N6 Cr1 N5 78.48(10) . .
C2 Cr1 N5 96.16(10) . .
C4 Cr1 C1 85.63(11) . .
N6 Cr1 C1 94.12(10) . .
C2 Cr1 C1 91.12(10) . .
N5 Cr1 C1 169.80(10) . .
C4 Cr1 C3 174.77(11) . .
N6 Cr1 C3 91.85(10) . .
C2 Cr1 C3 89.27(11) . .
N5 Cr1 C3 95.61(10) . .
C1 Cr1 C3 91.59(11) . .
C15 O1 Mn1 115.67(17) . .
C15 O2 Mn1 115.48(17) . 2_577
C1 N1 Mn1 175.3(2) . .
C2 N2 Mn1 174.9(3) . 2_667
C3 N3 Mn1 174.0(2) . 1_655
C5 N5 C9 118.4(3) . .
C5 N5 Cr1 126.1(2) . .
C9 N5 Cr1 114.90(19) . .
C14 N6 C10 118.8(3) . .
C14 N6 Cr1 125.8(2) . .
C10 N6 Cr1 115.35(19) . .
N1 C1 Cr1 174.7(3) . .
N2 C2 Cr1 177.3(3) . .
N3 C3 Cr1 177.9(3) . .
N4 C4 Cr1 176.2(3) . .
N5 C5 C6 122.5(3) . .
C7 C6 C5 119.1(4) . .
C6 C7 C8 119.3(3) . .
C9 C8 C7 120.1(4) . .
N5 C9 C8 120.6(3) . .
N5 C9 C10 114.7(2) . .
C8 C9 C10 124.7(3) . .
N6 C10 C11 120.4(3) . .
N6 C10 C9 114.6(2) . .
C11 C10 C9 124.9(3) . .
C12 C11 C10 120.2(3) . .
C11 C12 C13 119.5(3) . .
C14 C13 C12 118.6(3) . .
N6 C14 C13 122.4(3) . .
O1 C15 O2 126.6(3) . .
O1 C15 C15 116.9(3) . 2_577
O2 C15 C15 116.5(3) . 2_577

loop_
_geom_bond_atom_site_label_1
_geom_bond_atom_site_label_2
_geom_bond_distance
_geom_bond_site_symmetry_2
Mn1 N2 2.191(3) 2_667
Mn1 O2 2.2017(19) 2_577
Mn1 O1 2.2027(18) .
Mn1 N1 2.208(2) .
Mn1 O3 2.219(3) .
Mn1 N3 2.234(3) 1_455
Cr1 C4 2.050(3) .
Cr1 N6 2.057(2) .
Cr1 C2 2.060(3) .
Cr1 N5 2.071(2) .
Cr1 C1 2.073(3) .
Cr1 C3 2.094(3) .
O1 C15 1.241(3) .
O2 C15 1.253(3) .
O2 Mn1 2.2017(19) 2_577
O5 C16 1.436(5) .
N1 C1 1.136(4) .
N2 C2 1.144(4) .
N2 Mn1 2.191(3) 2_667
N3 C3 1.143(4) .
N3 Mn1 2.234(3) 1_655
N4 C4 1.135(4) .
N5 C5 1.340(4) .
N5 C9 1.357(4) .
N6 C14 1.341(4) .
N6 C10 1.367(4) .
C5 C6 1.375(4) .
C6 C7 1.339(6) .
C7 C8 1.388(6) .
C8 C9 1.361(4) .
C9 C10 1.472(4) .
C10 C11 1.385(4) .
C11 C12 1.364(5) .
C12 C13 1.381(5) .
C13 C14 1.380(4) .
C15 C15 1.561(5) 2_577
